data_8105407
loop_
_publ_author_name
'Ding, Qichun'
'Yang, Ruya'
'Yao, Peipao'

_publ_section_title
;
 Synthesis and crystal structure of
 ((6R,7S)-3-ethyl-6-phenyl-6,7-dihydro-5H-[1,2,4]triazolo[3,4-b][1,3,4]thiadiazin-7-yl)(phenyl)methanone
 hemihydrate, 2(C19H18N4OS) &#x22C5; H2O
;
_journal_issue 5
_journal_name_full 'Zeitschrift f\"ur Kristallographie - New Crystal Structures'
_journal_page_first 1157
_journal_page_last 1159
_journal_paper_doi 10.1515/ncrs-2020-0219
_journal_volume 235
_journal_year 2020
_chemical_formula_moiety '2(C19 H18 N4 O S), H2 O'
_chemical_formula_sum 'C38 H38 N8 O3 S2'
_chemical_formula_weight 718.88
_space_group_crystal_system triclinic
_space_group_IT_number 2
_space_group_name_Hall '-P 1'
_space_group_name_H-M_alt 'P -1'
_atom_sites_solution_hydrogens mixed
_atom_sites_solution_primary iterative
_cell_angle_alpha 97.5790(10)
_cell_angle_beta 97.9670(10)
_cell_angle_gamma 109.8350(10)
_cell_formula_units_Z 2
_cell_length_a 10.1773(12)
_cell_length_b 12.9096(15)
_cell_length_c 15.1950(18)
_cell_measurement_reflns_used 5582
_cell_measurement_temperature 296.15
_cell_measurement_theta_max 27.471
_cell_measurement_theta_min 2.220
_cell_volume 1825.2(4)
_computing_cell_refinement 'Bruker SAINT'
_computing_data_collection 'Bruker APEX2'
_computing_data_reduction 'Bruker SAINT'
_computing_molecular_graphics 'Olex2 (Dolomanov et al., 2009)'
_computing_publication_material 'Olex2 (Dolomanov et al., 2009)'
_computing_structure_refinement 'olex2.refine (Bourhis et al., 2015)'
_computing_structure_solution 'olex2.solve (Bourhis et al., 2015)'
_diffrn_ambient_temperature 296.15
_diffrn_measured_fraction_theta_full 0.995
_diffrn_measured_fraction_theta_max 0.921
_diffrn_measurement_device_type 'Bruker APEX-II CCD'
_diffrn_measurement_method '\f and \w scans'
_diffrn_radiation_type MoK\a
_diffrn_radiation_wavelength 0.71073
_diffrn_reflns_av_R_equivalents 0.0159
_diffrn_reflns_av_unetI/netI 0.0294
_diffrn_reflns_Laue_measured_fraction_full 0.995
_diffrn_reflns_Laue_measured_fraction_max 0.921
_diffrn_reflns_limit_h_max 12
_diffrn_reflns_limit_h_min -13
_diffrn_reflns_limit_k_max 16
_diffrn_reflns_limit_k_min -13
_diffrn_reflns_limit_l_max 19
_diffrn_reflns_limit_l_min -19
_diffrn_reflns_number 14724
_diffrn_reflns_point_group_measured_fraction_full 0.995
_diffrn_reflns_point_group_measured_fraction_max 0.921
_diffrn_reflns_theta_full 25.242
_diffrn_reflns_theta_max 27.593
_diffrn_reflns_theta_min 2.561
_exptl_absorpt_coefficient_mu 0.195
_exptl_absorpt_correction_T_max 0.7456
_exptl_absorpt_correction_T_min 0.6982
_exptl_absorpt_correction_type multi-scan
_exptl_absorpt_process_details
;
SADABS-2014/5 (Bruker,2014/5) was used for absorption correction. 
wR2(int) was 0.0799 before and 0.0299 after correction.
The Ratio of minimum to maximum transmission is 0.9364. 
The \l/2 correction factor is 0.00150.
;
_exptl_crystal_density_diffrn 1.308
_exptl_crystal_description block
_exptl_crystal_F_000 756
_exptl_crystal_size_max 0.27
_exptl_crystal_size_mid 0.26
_exptl_crystal_size_min 0.24
_refine_diff_density_max 0.643
_refine_diff_density_min -0.649
_refine_diff_density_rms 0.040
_refine_ls_extinction_coef .
_refine_ls_extinction_method none
_refine_ls_goodness_of_fit_ref 1.023
_refine_ls_hydrogen_treatment mixed
_refine_ls_matrix_type full
_refine_ls_number_parameters 526
_refine_ls_number_reflns 7804
_refine_ls_number_restraints 184
_refine_ls_restrained_S_all 1.019
_refine_ls_R_factor_all 0.0758
_refine_ls_R_factor_gt 0.0523
_refine_ls_shift/su_max 0.000
_refine_ls_shift/su_mean 0.000
_refine_ls_structure_factor_coef Fsqd
_refine_ls_weighting_details 'w=1/[\s^2^(Fo^2^)+(0.0609P)^2^+0.7748P] where P=(Fo^2^+2Fc^2^)/3'
_refine_ls_weighting_scheme calc
_refine_ls_wR_factor_gt 0.1260
_refine_ls_wR_factor_ref 0.1412
_reflns_Friedel_coverage 0.000
_reflns_Friedel_fraction_full .
_reflns_Friedel_fraction_max .
_reflns_number_gt 5694
_reflns_number_total 7804
_reflns_threshold_expression 'I > 2\s(I)'
_cod_data_source_file suppl_ncrs-2020-0219_suppl.cif
_cod_data_source_block 1
_cod_database_code 8105407
_shelx_space_group_comment
;
The symmetry employed for this shelxl refinement is uniquely defined
by the following loop, which should always be used as a source of
symmetry information in preference to the above space-group names.
They are only intended as comments.
;
_shelx_estimated_absorpt_t_max 0.955
_shelx_estimated_absorpt_t_min 0.949
_olex2_refinement_description
;
1. Fixed Uiso
 At 1.2 times of:
  All C(H) groups, All C(H,H) groups, All N(H) groups
 At 1.5 times of:
  All C(H,H,H) groups, All S(H,H) groups
2. Restrained distances
 O3-H3a = O3-H3b
 0.85 with sigma of 0.01
 H3b-H3a
 1.39 with sigma of 0.01
 C36-C28
 2.1 with sigma of 0.01
3. Uiso/Uaniso restraints and constraints
C19 \\sim C19A \\sim C18A \\sim C18 \\sim C17 \\sim C17A \\sim C38: within 2.8A
with sigma of 0.01 and sigma for terminal atoms of 0.02
C38 \\sim C38A \\sim C37A \\sim C37 \\sim C36A \\sim C36: within 2.8A with
sigma of 0.01 and sigma for terminal atoms of 0.02
4. Others
 Sof(C19A)=Sof(H19d)=Sof(H19e)=Sof(H19f)=Sof(C18A)=Sof(H18c)=Sof(H18d)=
 Sof(C17A)=1-FVAR(1)
 Sof(C17)=Sof(C18)=Sof(H18a)=Sof(H18b)=Sof(C19)=Sof(H19a)=Sof(H19b)=Sof(H19c)=
 FVAR(1)
 Sof(C37A)=Sof(H37c)=Sof(H37d)=Sof(C36A)=Sof(C38A)=Sof(H38d)=Sof(H38e)=
 Sof(H38f)=1-FVAR(2)
 Sof(C36)=Sof(C37)=Sof(H37a)=Sof(H37b)=Sof(C38)=Sof(H38a)=Sof(H38b)=Sof(H38c)=
 FVAR(2)
5.a Riding coordinates:
 N1(H1a), N5(H5a)
5.b Ternary CH refined with riding coordinates:
 C8(H8), C9(H9), C27(H27), C29(H29)
5.c Secondary CH2 refined with riding coordinates:
 C18(H18a,H18b), C37(H37a,H37b), C18A(H18c,H18d), C37A(H37c,H37d)
5.d Aromatic/amide H refined with riding coordinates:
 C1(H1), C2(H2), C3(H3), C5(H5), C6(H6), C12(H12), C13(H13), C14(H14),
 C15(H15), C16(H16), C20(H20), C21(H21), C22(H22), C24(H24), C25(H25), C31(H31),
  C32(H32), C33(H33), C34(H34), C35(H35)
5.e Idealised Me refined as rotating group:
 C19(H19a,H19b,H19c), C38(H38a,H38b,H38c), C19A(H19d,H19e,H19f), C38A(H38d,
 H38e,H38f)
;
_olex2_submission_special_instructions 'No special instructions were received'

loop_
_space_group_symop_operation_xyz
'x, y, z'
'-x, -y, -z'

loop_
_atom_site_label
_atom_site_type_symbol
_atom_site_fract_x
_atom_site_fract_y
_atom_site_fract_z
_atom_site_U_iso_or_equiv
_atom_site_adp_type
_atom_site_occupancy
_atom_site_site_symmetry_order
_atom_site_calc_flag
_atom_site_refinement_flags_posn
_atom_site_refinement_flags_adp
_atom_site_refinement_flags_occupancy
_atom_site_disorder_assembly
_atom_site_disorder_group
C1 C -0.2435(3) 0.2258(2) 0.9373(2) 0.0665(7) Uani 1 1 d . . . . .
H1 H -0.339489 0.192598 0.938996 0.080 Uiso 1 1 calc R . . . .
C2 C -0.1549(3) 0.3106(2) 1.00634(19) 0.0676(7) Uani 1 1 d . . . . .
H2 H -0.191441 0.335658 1.054121 0.081 Uiso 1 1 calc R . . . .
C3 C -0.0120(2) 0.3588(2) 1.00537(16) 0.0533(5) Uani 1 1 d . . . . .
H3 H 0.047521 0.416116 1.052626 0.064 Uiso 1 1 calc R . . . .
C4 C 0.0440(2) 0.32222(16) 0.93393(13) 0.0368(4) Uani 1 1 d . . . . .
C5 C -0.0475(2) 0.23829(18) 0.86343(15) 0.0490(5) Uani 1 1 d . . . . .
H5 H -0.012637 0.214271 0.814380 0.059 Uiso 1 1 calc R . . . .
C6 C -0.1914(2) 0.1899(2) 0.86581(19) 0.0643(7) Uani 1 1 d . . . . .
H6 H -0.252187 0.132966 0.818714 0.077 Uiso 1 1 calc R . . . .
C7 C 0.1999(2) 0.37287(17) 0.93830(13) 0.0399(4) Uani 1 1 d . . . . .
C8 C 0.2619(2) 0.33793(17) 0.85840(13) 0.0385(4) Uani 1 1 d . . . . .
H8 H 0.199154 0.262700 0.825893 0.046 Uiso 1 1 calc R . . . .
C9 C 0.41296(19) 0.33767(17) 0.88998(12) 0.0382(4) Uani 1 1 d . . . . .
H9 H 0.474927 0.412686 0.923401 0.046 Uiso 1 1 calc R . . . .
C10 C 0.3950(2) 0.43431(18) 0.72978(14) 0.0465(5) Uani 1 1 d . . . . .
C11 C 0.4091(2) 0.25366(17) 0.95106(13) 0.0393(4) Uani 1 1 d . . . . .
C12 C 0.4857(2) 0.2899(2) 1.03908(14) 0.0497(5) Uani 1 1 d . . . . .
H12 H 0.535094 0.366160 1.061248 0.060 Uiso 1 1 calc R . . . .
C13 C 0.4894(3) 0.2135(3) 1.09441(16) 0.0632(7) Uani 1 1 d . . . . .
H13 H 0.541287 0.238725 1.153462 0.076 Uiso 1 1 calc R . . . .
C14 C 0.4173(3) 0.1010(3) 1.06281(19) 0.0686(7) Uani 1 1 d . . . . .
H14 H 0.420563 0.050093 1.100204 0.082 Uiso 1 1 calc R . . . .
C15 C 0.3401(3) 0.0636(2) 0.97592(19) 0.0657(7) Uani 1 1 d . . . . .
H15 H 0.290676 -0.012788 0.954391 0.079 Uiso 1 1 calc R . . . .
C16 C 0.3360(2) 0.13975(19) 0.92018(16) 0.0517(5) Uani 1 1 d . . . . .
H16 H 0.283352 0.113951 0.861328 0.062 Uiso 1 1 calc R . . . .
C17 C 0.5726(6) 0.4007(5) 0.6927(4) 0.0484(11) Uani 0.736(10) 1 d . U P A 2
C18 C 0.6935(6) 0.3590(5) 0.6944(3) 0.0581(12) Uani 0.736(10) 1 d . U P A 2
H18A H 0.719246 0.354843 0.635306 0.070 Uiso 0.736(10) 1 calc R . P A 2
H18B H 0.663786 0.284152 0.708127 0.070 Uiso 0.736(10) 1 calc R . P A 2
C19 C 0.8220(6) 0.4366(5) 0.7651(4) 0.0811(16) Uani 0.736(10) 1 d . U P A 2
H19A H 0.852070 0.510479 0.751161 0.122 Uiso 0.736(10) 1 calc GR . P A 2
H19B H 0.898245 0.408706 0.765190 0.122 Uiso 0.736(10) 1 calc GR . P A 2
H19C H 0.796913 0.439715 0.823798 0.122 Uiso 0.736(10) 1 calc GR . P A 2
C20 C 0.8375(4) 0.2481(4) 0.2969(2) 0.0949(11) Uani 1 1 d . . . . .
H20 H 0.926093 0.280100 0.281815 0.114 Uiso 1 1 calc R . . . .
C21 C 0.7734(4) 0.1352(4) 0.2817(2) 0.0941(10) Uani 1 1 d . . . . .
H21 H 0.818727 0.090035 0.257143 0.113 Uiso 1 1 calc R . . . .
C22 C 0.6428(3) 0.0872(3) 0.30232(18) 0.0702(7) Uani 1 1 d . . . . .
H22 H 0.598814 0.009483 0.290514 0.084 Uiso 1 1 calc R . . . .
C23 C 0.5744(2) 0.1532(2) 0.34080(14) 0.0488(5) Uani 1 1 d . . . . .
C24 C 0.6415(3) 0.2680(2) 0.35689(18) 0.0647(7) Uani 1 1 d . . . . .
H24 H 0.598044 0.313589 0.383163 0.078 Uiso 1 1 calc R . . . .
C25 C 0.7727(3) 0.3162(3) 0.3344(2) 0.0862(9) Uani 1 1 d . . . . .
H25 H 0.816930 0.393876 0.344563 0.103 Uiso 1 1 calc R . . . .
C26 C 0.4335(2) 0.0953(2) 0.36268(14) 0.0508(5) Uani 1 1 d . . . . .
C27 C 0.3657(2) 0.1605(2) 0.42094(14) 0.0503(5) Uani 1 1 d . . . . .
H27 H 0.412383 0.241078 0.423269 0.060 Uiso 1 1 calc R . . . .
C28 C 0.2638(3) 0.15025(19) 0.57725(14) 0.0538(6) Uani 1 1 d D . . . .
C29 C 0.2044(2) 0.12390(19) 0.38401(13) 0.0452(5) Uani 1 1 d . . . . .
H29 H 0.159639 0.043799 0.384522 0.054 Uiso 1 1 calc R . . . .
C30 C 0.1746(2) 0.14087(18) 0.28733(13) 0.0424(5) Uani 1 1 d . . . . .
C31 C 0.0824(2) 0.0515(2) 0.22193(14) 0.0493(5) Uani 1 1 d . . . . .
H31 H 0.040891 -0.017918 0.237548 0.059 Uiso 1 1 calc R . . . .
C32 C 0.0513(3) 0.0641(2) 0.13373(15) 0.0618(6) Uani 1 1 d . . . . .
H32 H -0.010366 0.003147 0.090067 0.074 Uiso 1 1 calc R . . . .
C33 C 0.1111(3) 0.1664(2) 0.11017(16) 0.0678(7) Uani 1 1 d . . . . .
H33 H 0.089641 0.174963 0.050678 0.081 Uiso 1 1 calc R . . . .
C34 C 0.2024(3) 0.2558(2) 0.17429(17) 0.0684(7) Uani 1 1 d . . . . .
H34 H 0.242929 0.325147 0.158317 0.082 Uiso 1 1 calc R . . . .
C35 C 0.2348(3) 0.2435(2) 0.26293(16) 0.0583(6) Uani 1 1 d . . . . .
H35 H 0.297230 0.304485 0.306211 0.070 Uiso 1 1 calc R . . . .
C36 C 0.071(4) 0.173(5) 0.584(4) 0.059(3) Uani 0.31(3) 1 d D U P B 1
C37 C -0.081(3) 0.165(2) 0.5537(17) 0.066(3) Uani 0.31(3) 1 d . U P B 2
H37A H -0.117199 0.122350 0.492406 0.079 Uiso 0.31(3) 1 calc R . P B 2
H37B H -0.144575 0.131099 0.592483 0.079 Uiso 0.31(3) 1 calc R . P B 2
C38 C -0.066(2) 0.276(3) 0.5568(13) 0.085(4) Uani 0.31(3) 1 d . U P B 2
H38A H -0.158166 0.282092 0.547986 0.128 Uiso 0.31(3) 1 calc GR . P B 2
H38B H -0.017750 0.304026 0.509802 0.128 Uiso 0.31(3) 1 calc GR . P B 2
H38C H -0.011063 0.320064 0.614619 0.128 Uiso 0.31(3) 1 calc GR . P B 2
N1 N 0.47500(18) 0.30655(15) 0.81389(11) 0.0452(4) Uani 1 1 d . . . . .
H1A H 0.433705 0.237276 0.787735 0.054 Uiso 1 1 d R . . . .
N2 N 0.48464(18) 0.38140(15) 0.75320(12) 0.0463(4) Uani 1 1 d . . . . .
N3 N 0.4321(2) 0.48750(18) 0.66437(14) 0.0652(6) Uani 1 1 d . . . . .
N4 N 0.5512(3) 0.4667(2) 0.64418(16) 0.0778(7) Uani 1 1 d . . . . .
N5 N 0.13590(19) 0.18472(17) 0.43789(11) 0.0503(4) Uani 1 1 d . . . . .
H5A H 0.159604 0.254007 0.433001 0.060 Uiso 1 1 d R . . . .
N6 N 0.1548(2) 0.17005(16) 0.52867(11) 0.0506(4) Uani 1 1 d . . . . .
N7 N 0.2415(3) 0.14128(17) 0.65939(12) 0.0637(6) Uani 1 1 d . . . . .
N8 N 0.1137(3) 0.15671(18) 0.66420(13) 0.0678(6) Uani 1 1 d . . . . .
O1 O 0.27862(16) 0.44176(14) 1.00343(11) 0.0603(4) Uani 1 1 d . . . . .
O2 O 0.3700(2) -0.00529(16) 0.33684(13) 0.0739(5) Uani 1 1 d . . . . .
O3 O 0.2769(2) 0.42970(19) 0.47432(13) 0.0894(7) Uani 1 1 d D . . . .
S1 S 0.25895(6) 0.44010(5) 0.78554(4) 0.05375(17) Uani 1 1 d . . . . .
S2 S 0.40207(9) 0.12811(8) 0.53420(4) 0.0805(3) Uani 1 1 d . . . . .
H3A H 0.336(3) 0.462(3) 0.4430(17) 0.121 Uiso 1 1 d DR . . . .
H3B H 0.316(3) 0.449(3) 0.5300(8) 0.121 Uiso 1 1 d DR . . . .
C19A C 0.8665(12) 0.4765(11) 0.7243(10) 0.070(3) Uani 0.264(10) 1 d . U P A 1
H19D H 0.859901 0.493776 0.664642 0.105 Uiso 0.264(10) 1 calc GR . P A 1
H19E H 0.945594 0.452612 0.737092 0.105 Uiso 0.264(10) 1 calc GR . P A 1
H19F H 0.880434 0.542120 0.767907 0.105 Uiso 0.264(10) 1 calc GR . P A 1
C18A C 0.7313(17) 0.3842(14) 0.7292(12) 0.059(3) Uani 0.264(10) 1 d . U P A 1
H18C H 0.715983 0.318970 0.683557 0.071 Uiso 0.264(10) 1 calc R . P A 1
H18D H 0.741316 0.363075 0.788029 0.071 Uiso 0.264(10) 1 calc R . P A 1
C17A C 0.6121(18) 0.4161(17) 0.7158(12) 0.054(3) Uani 0.264(10) 1 d . U P A 1
C37A C -0.0682(11) 0.2028(12) 0.5590(7) 0.0684(19) Uani 0.69(3) 1 d . U P B 1
H37C H -0.120915 0.159370 0.499755 0.082 Uiso 0.69(3) 1 calc R . P B 1
H37D H -0.128754 0.180783 0.602444 0.082 Uiso 0.69(3) 1 calc R . P B 1
C36A C 0.0589(16) 0.172(2) 0.5857(14) 0.0579(15) Uani 0.69(3) 1 d . U P B 2
C38A C -0.0358(12) 0.3264(13) 0.5578(5) 0.075(2) Uani 0.69(3) 1 d . U P B 1
H38D H 0.009155 0.369616 0.617488 0.113 Uiso 0.69(3) 1 calc GR . P B 1
H38E H -0.122829 0.337892 0.538674 0.113 Uiso 0.69(3) 1 calc GR . P B 1
H38F H 0.026914 0.349673 0.516507 0.113 Uiso 0.69(3) 1 calc GR . P B 1

loop_
_atom_site_aniso_label
_atom_site_aniso_U_11
_atom_site_aniso_U_22
_atom_site_aniso_U_33
_atom_site_aniso_U_23
_atom_site_aniso_U_13
_atom_site_aniso_U_12
C1 0.0390(13) 0.0696(17) 0.096(2) 0.0176(15) 0.0263(13) 0.0203(12)
C2 0.0546(15) 0.0848(19) 0.0754(17) 0.0116(15) 0.0323(13) 0.0343(14)
C3 0.0479(12) 0.0610(14) 0.0540(13) 0.0038(11) 0.0151(10) 0.0243(11)
C4 0.0369(10) 0.0383(10) 0.0418(10) 0.0135(8) 0.0106(8) 0.0186(8)
C5 0.0403(11) 0.0507(13) 0.0545(12) 0.0034(10) 0.0130(9) 0.0160(10)
C6 0.0396(12) 0.0600(15) 0.0808(17) -0.0001(13) 0.0097(12) 0.0082(11)
C7 0.0375(10) 0.0425(11) 0.0416(10) 0.0101(9) 0.0095(8) 0.0158(9)
C8 0.0323(10) 0.0469(11) 0.0384(10) 0.0130(8) 0.0105(8) 0.0139(8)
C9 0.0324(10) 0.0471(11) 0.0379(10) 0.0127(8) 0.0108(8) 0.0149(8)
C10 0.0507(12) 0.0478(12) 0.0420(11) 0.0152(9) 0.0134(9) 0.0151(10)
C11 0.0323(10) 0.0520(12) 0.0411(10) 0.0176(9) 0.0146(8) 0.0186(9)
C12 0.0459(12) 0.0628(14) 0.0433(11) 0.0137(10) 0.0110(9) 0.0212(10)
C13 0.0596(15) 0.096(2) 0.0453(12) 0.0279(13) 0.0120(11) 0.0362(15)
C14 0.0678(16) 0.088(2) 0.0730(17) 0.0507(16) 0.0248(14) 0.0398(15)
C15 0.0656(16) 0.0556(15) 0.0819(18) 0.0312(13) 0.0188(14) 0.0211(12)
C16 0.0477(12) 0.0566(14) 0.0521(12) 0.0182(10) 0.0085(10) 0.0181(10)
C17 0.040(3) 0.067(2) 0.043(3) 0.018(2) 0.0165(18) 0.018(2)
C18 0.049(3) 0.082(3) 0.046(2) 0.012(2) 0.0211(19) 0.022(2)
C19 0.061(3) 0.089(3) 0.090(3) 0.018(3) 0.006(2) 0.027(3)
C20 0.0645(19) 0.136(3) 0.104(2) 0.045(2) 0.0394(18) 0.044(2)
C21 0.081(2) 0.123(3) 0.104(3) 0.018(2) 0.0398(19) 0.063(2)
C22 0.0682(17) 0.0835(19) 0.0723(17) 0.0075(14) 0.0191(14) 0.0452(15)
C23 0.0531(13) 0.0635(15) 0.0394(11) 0.0135(10) 0.0073(9) 0.0328(11)
C24 0.0633(16) 0.0706(17) 0.0738(17) 0.0234(13) 0.0223(13) 0.0346(13)
C25 0.0713(19) 0.085(2) 0.108(2) 0.0396(19) 0.0283(18) 0.0245(17)
C26 0.0527(13) 0.0599(15) 0.0439(11) 0.0065(10) 0.0048(10) 0.0290(11)
C27 0.0488(12) 0.0611(14) 0.0419(11) 0.0039(10) 0.0084(9) 0.0237(11)
C28 0.0706(15) 0.0557(14) 0.0340(10) 0.0049(9) 0.0062(10) 0.0246(12)
C29 0.0462(12) 0.0579(13) 0.0343(10) 0.0114(9) 0.0097(8) 0.0209(10)
C30 0.0439(11) 0.0574(13) 0.0354(10) 0.0142(9) 0.0166(8) 0.0249(10)
C31 0.0534(13) 0.0570(13) 0.0399(11) 0.0113(10) 0.0118(9) 0.0213(11)
C32 0.0721(16) 0.0751(17) 0.0381(11) 0.0075(11) 0.0062(11) 0.0297(13)
C33 0.101(2) 0.088(2) 0.0366(12) 0.0227(13) 0.0216(13) 0.0557(17)
C34 0.102(2) 0.0656(16) 0.0578(15) 0.0295(13) 0.0376(15) 0.0403(15)
C35 0.0709(16) 0.0574(14) 0.0478(12) 0.0136(11) 0.0204(11) 0.0203(12)
C36 0.063(5) 0.066(5) 0.055(5) 0.016(5) 0.024(4) 0.024(5)
C37 0.069(5) 0.068(6) 0.064(4) 0.017(5) 0.031(4) 0.021(5)
C38 0.079(6) 0.084(9) 0.082(6) 0.009(8) 0.029(5) 0.014(8)
N1 0.0477(10) 0.0544(10) 0.0474(9) 0.0241(8) 0.0229(8) 0.0255(8)
N2 0.0458(10) 0.0550(11) 0.0484(10) 0.0237(8) 0.0234(8) 0.0207(8)
N3 0.0788(15) 0.0737(14) 0.0608(12) 0.0373(11) 0.0320(11) 0.0338(12)
N4 0.0934(17) 0.0903(17) 0.0793(15) 0.0518(14) 0.0544(14) 0.0432(14)
N5 0.0544(11) 0.0730(13) 0.0338(9) 0.0184(8) 0.0167(8) 0.0301(10)
N6 0.0580(11) 0.0628(12) 0.0337(9) 0.0130(8) 0.0153(8) 0.0217(9)
N7 0.0954(17) 0.0608(13) 0.0356(10) 0.0100(9) 0.0105(10) 0.0298(12)
N8 0.0936(17) 0.0687(14) 0.0409(10) 0.0161(9) 0.0260(11) 0.0221(12)
O1 0.0434(9) 0.0677(11) 0.0542(9) -0.0101(8) 0.0074(7) 0.0096(8)
O2 0.0699(12) 0.0589(11) 0.0859(13) -0.0057(10) 0.0146(10) 0.0222(9)
O3 0.0953(15) 0.0946(15) 0.0623(11) 0.0295(11) 0.0304(11) 0.0034(12)
S1 0.0517(3) 0.0715(4) 0.0551(3) 0.0306(3) 0.0177(3) 0.0343(3)
S2 0.0838(5) 0.1323(7) 0.0416(3) 0.0105(4) 0.0017(3) 0.0661(5)
C19A 0.051(5) 0.083(6) 0.078(6) 0.020(5) 0.019(5) 0.022(5)
C18A 0.043(5) 0.079(5) 0.062(5) 0.024(5) 0.022(4) 0.023(4)
C17A 0.045(5) 0.073(5) 0.052(5) 0.039(4) 0.016(4) 0.018(4)
C37A 0.069(3) 0.072(5) 0.065(3) 0.014(4) 0.036(2) 0.017(4)
C36A 0.066(3) 0.066(3) 0.041(2) 0.014(2) 0.030(3) 0.014(3)
C38A 0.073(4) 0.094(6) 0.074(3) 0.024(3) 0.025(3) 0.041(4)

loop_
_atom_type_symbol
_atom_type_description
_atom_type_scat_dispersion_real
_atom_type_scat_dispersion_imag
_atom_type_scat_source
C C 0.0033 0.0016 'International Tables Vol C Tables 4.2.6.8 and 6.1.1.4'
H H 0.0000 0.0000 'International Tables Vol C Tables 4.2.6.8 and 6.1.1.4'
N N 0.0061 0.0033 'International Tables Vol C Tables 4.2.6.8 and 6.1.1.4'
O O 0.0106 0.0060 'International Tables Vol C Tables 4.2.6.8 and 6.1.1.4'
S S 0.1246 0.1234 'International Tables Vol C Tables 4.2.6.8 and 6.1.1.4'

loop_
_geom_angle_atom_site_label_1
_geom_angle_atom_site_label_2
_geom_angle_atom_site_label_3
_geom_angle
_geom_angle_site_symmetry_1
_geom_angle_site_symmetry_3
C2 C1 H1 119.9 . .
C6 C1 H1 119.9 . .
C6 C1 C2 120.3(2) . .
C1 C2 H2 119.8 . .
C1 C2 C3 120.3(2) . .
C3 C2 H2 119.8 . .
C2 C3 H3 119.8 . .
C2 C3 C4 120.4(2) . .
C4 C3 H3 119.8 . .
C3 C4 C7 118.31(19) . .
C5 C4 C3 118.64(19) . .
C5 C4 C7 123.03(18) . .
C4 C5 H5 119.9 . .
C4 C5 C6 120.2(2) . .
C6 C5 H5 119.9 . .
C1 C6 C5 120.1(2) . .
C1 C6 H6 119.9 . .
C5 C6 H6 119.9 . .
C4 C7 C8 118.96(17) . .
O1 C7 C4 121.56(18) . .
O1 C7 C8 119.48(18) . .
C7 C8 H8 109.3 . .
C7 C8 C9 111.60(16) . .
C7 C8 S1 104.02(13) . .
C9 C8 H8 109.3 . .
C9 C8 S1 113.15(12) . .
S1 C8 H8 109.3 . .
C8 C9 H9 109.0 . .
C11 C9 C8 110.75(15) . .
C11 C9 H9 109.0 . .
N1 C9 C8 112.19(15) . .
N1 C9 H9 109.0 . .
N1 C9 C11 106.75(16) . .
N2 C10 S1 124.33(15) . .
N3 C10 N2 110.48(19) . .
N3 C10 S1 124.99(18) . .
C12 C11 C9 119.73(19) . .
C12 C11 C16 118.45(19) . .
C16 C11 C9 121.75(18) . .
C11 C12 H12 119.8 . .
C11 C12 C13 120.5(2) . .
C13 C12 H12 119.8 . .
C12 C13 H13 119.8 . .
C14 C13 C12 120.5(2) . .
C14 C13 H13 119.8 . .
C13 C14 H14 120.0 . .
C13 C14 C15 119.9(2) . .
C15 C14 H14 120.0 . .
C14 C15 H15 120.0 . .
C14 C15 C16 119.9(2) . .
C16 C15 H15 120.0 . .
C11 C16 C15 120.8(2) . .
C11 C16 H16 119.6 . .
C15 C16 H16 119.6 . .
N2 C17 C18 122.3(5) . .
N4 C17 C18 124.8(4) . .
N4 C17 N2 112.4(5) . .
C17 C18 H18A 109.5 . .
C17 C18 H18B 109.5 . .
C17 C18 C19 110.7(4) . .
H18A C18 H18B 108.1 . .
C19 C18 H18A 109.5 . .
C19 C18 H18B 109.5 . .
C18 C19 H19A 109.5 . .
C18 C19 H19B 109.5 . .
C18 C19 H19C 109.5 . .
H19A C19 H19B 109.5 . .
H19A C19 H19C 109.5 . .
H19B C19 H19C 109.5 . .
C21 C20 H20 119.7 . .
C21 C20 C25 120.6(3) . .
C25 C20 H20 119.7 . .
C20 C21 H21 119.8 . .
C20 C21 C22 120.3(3) . .
C22 C21 H21 119.8 . .
C21 C22 H22 119.6 . .
C21 C22 C23 120.7(3) . .
C23 C22 H22 119.6 . .
C22 C23 C26 117.8(2) . .
C24 C23 C22 118.4(2) . .
C24 C23 C26 123.9(2) . .
C23 C24 H24 119.7 . .
C23 C24 C25 120.7(3) . .
C25 C24 H24 119.7 . .
C20 C25 C24 119.3(3) . .
C20 C25 H25 120.3 . .
C24 C25 H25 120.3 . .
C23 C26 C27 120.4(2) . .
O2 C26 C23 121.5(2) . .
O2 C26 C27 118.1(2) . .
C26 C27 H27 109.8 . .
C26 C27 C29 111.46(18) . .
C26 C27 S2 104.17(15) . .
C29 C27 H27 109.8 . .
C29 C27 S2 111.77(15) . .
S2 C27 H27 109.8 . .
N6 C28 S2 124.92(16) . .
N7 C28 N6 109.9(2) . .
N7 C28 S2 125.0(2) . .
C27 C29 H29 108.2 . .
C30 C29 C27 111.52(17) . .
C30 C29 H29 108.2 . .
N5 C29 C27 113.01(17) . .
N5 C29 H29 108.2 . .
N5 C29 C30 107.48(16) . .
C31 C30 C29 118.99(19) . .
C31 C30 C35 118.84(19) . .
C35 C30 C29 122.2(2) . .
C30 C31 H31 119.7 . .
C32 C31 C30 120.6(2) . .
C32 C31 H31 119.7 . .
C31 C32 H32 119.9 . .
C33 C32 C31 120.1(2) . .
C33 C32 H32 119.9 . .
C32 C33 H33 120.1 . .
C34 C33 C32 119.9(2) . .
C34 C33 H33 120.1 . .
C33 C34 H34 119.9 . .
C33 C34 C35 120.2(2) . .
C35 C34 H34 119.9 . .
C30 C35 C34 120.3(2) . .
C30 C35 H35 119.9 . .
C34 C35 H35 119.9 . .
N6 C36 N8 114.4(14) . .
N6 C36 C37A 122(4) . .
N8 C36 C37A 123(2) . .
H37A C37 H37B 109.1 . .
C38 C37 H37A 111.1 . .
C38 C37 H37B 111.1 . .
C38 C37 C36A 103.3(18) . .
C36A C37 H37A 111.1 . .
C36A C37 H37B 111.1 . .
C37 C38 H38A 109.5 . .
C37 C38 H38B 109.5 . .
C37 C38 H38C 109.5 . .
H38A C38 H38B 109.5 . .
H38A C38 H38C 109.5 . .
H38B C38 H38C 109.5 . .
C9 N1 H1A 113.3 . .
N2 N1 C9 111.01(15) . .
N2 N1 H1A 113.2 . .
C10 N2 C17 103.4(3) . .
C10 N2 N1 128.74(16) . .
C10 N2 C17A 113.4(8) . .
C17 N2 N1 126.9(3) . .
N1 N2 C17A 117.6(8) . .
C10 N3 N4 106.16(19) . .
C17 N4 N3 107.2(3) . .
N3 N4 C17A 111.6(8) . .
C29 N5 H5A 113.3 . .
N6 N5 C29 111.02(16) . .
N6 N5 H5A 113.1 . .
C28 N6 N5 128.59(18) . .
C28 N6 C36A 106.7(8) . .
C36 N6 C28 104.4(18) . .
C36 N6 N5 127.0(18) . .
C36A N6 N5 124.7(8) . .
C28 N7 N8 106.6(2) . .
C36 N8 N7 104.6(7) . .
C36A N8 N7 109.8(4) . .
H3A O3 H3B 109.6(16) . .
C10 S1 C8 99.42(9) . .
C28 S2 C27 99.48(10) . .
H19D C19A H19E 109.5 . .
H19D C19A H19F 109.5 . .
H19E C19A H19F 109.5 . .
C18A C19A H19D 109.5 . .
C18A C19A H19E 109.5 . .
C18A C19A H19F 109.5 . .
C19A C18A H18C 109.1 . .
C19A C18A H18D 109.1 . .
H18C C18A H18D 107.9 . .
C17A C18A C19A 112.3(13) . .
C17A C18A H18C 109.1 . .
C17A C18A H18D 109.1 . .
N2 C17A N4 94.6(10) . .
C18A C17A N2 129.3(13) . .
C18A C17A N4 134.1(14) . .
C36 C37A H37C 108.8 . .
C36 C37A H37D 108.8 . .
H37C C37A H37D 107.7 . .
C38A C37A C36 114(2) . .
C38A C37A H37C 108.8 . .
C38A C37A H37D 108.8 . .
N6 C36A C37 122.8(19) . .
N8 C36A C37 128.9(14) . .
N8 C36A N6 106.9(8) . .
C37A C38A H38D 109.5 . .
C37A C38A H38E 109.5 . .
C37A C38A H38F 109.5 . .
H38D C38A H38E 109.5 . .
H38D C38A H38F 109.5 . .
H38E C38A H38F 109.5 . .

loop_
_geom_bond_atom_site_label_1
_geom_bond_atom_site_label_2
_geom_bond_distance
_geom_bond_site_symmetry_2
C1 H1 0.9300 .
C1 C2 1.370(4) .
C1 C6 1.367(4) .
C2 H2 0.9300 .
C2 C3 1.377(3) .
C3 H3 0.9300 .
C3 C4 1.395(3) .
C4 C5 1.386(3) .
C4 C7 1.484(3) .
C5 H5 0.9300 .
C5 C6 1.391(3) .
C6 H6 0.9300 .
C7 C8 1.529(3) .
C7 O1 1.215(2) .
C8 H8 0.9800 .
C8 C9 1.547(3) .
C8 S1 1.8357(19) .
C9 H9 0.9800 .
C9 C11 1.512(3) .
C9 N1 1.466(2) .
C10 N2 1.350(3) .
C10 N3 1.308(3) .
C10 S1 1.738(2) .
C11 C12 1.383(3) .
C11 C16 1.384(3) .
C12 H12 0.9300 .
C12 C13 1.385(3) .
C13 H13 0.9300 .
C13 C14 1.368(4) .
C14 H14 0.9300 .
C14 C15 1.371(4) .
C15 H15 0.9300 .
C15 C16 1.387(3) .
C16 H16 0.9300 .
C17 C18 1.500(7) .
C17 N2 1.359(6) .
C17 N4 1.250(7) .
C18 H18A 0.9700 .
C18 H18B 0.9700 .
C18 C19 1.518(7) .
C19 H19A 0.9600 .
C19 H19B 0.9600 .
C19 H19C 0.9600 .
C20 H20 0.9300 .
C20 C21 1.352(5) .
C20 C25 1.378(5) .
C21 H21 0.9300 .
C21 C22 1.363(4) .
C22 H22 0.9300 .
C22 C23 1.392(3) .
C23 C24 1.376(3) .
C23 C26 1.482(3) .
C24 H24 0.9300 .
C24 C25 1.380(4) .
C25 H25 0.9300 .
C26 C27 1.529(3) .
C26 O2 1.218(3) .
C27 H27 0.9800 .
C27 C29 1.543(3) .
C27 S2 1.842(2) .
C28 N6 1.363(3) .
C28 N7 1.312(3) .
C28 S2 1.723(3) .
C29 H29 0.9800 .
C29 C30 1.518(3) .
C29 N5 1.460(3) .
C30 C31 1.380(3) .
C30 C35 1.382(3) .
C31 H31 0.9300 .
C31 C32 1.378(3) .
C32 H32 0.9300 .
C32 C33 1.372(4) .
C33 H33 0.9300 .
C33 C34 1.367(4) .
C34 H34 0.9300 .
C34 C35 1.385(3) .
C35 H35 0.9300 .
C36 N6 1.29(3) .
C36 N8 1.30(5) .
C36 C37A 1.60(2) .
C37 H37A 0.9700 .
C37 H37B 0.9700 .
C37 C38 1.38(2) .
C37 C36A 1.41(3) .
C38 H38A 0.9600 .
C38 H38B 0.9600 .
C38 H38C 0.9600 .
N1 H1A 0.8597 .
N1 N2 1.410(2) .
N2 C17A 1.444(18) .
N3 N4 1.391(3) .
N4 C17A 1.507(17) .
N5 H5A 0.8602 .
N5 N6 1.413(2) .
N6 C36A 1.395(12) .
N7 N8 1.392(3) .
N8 C36A 1.31(2) .
O3 H3A 0.850(10) .
O3 H3B 0.849(10) .
C19A H19D 0.9600 .
C19A H19E 0.9600 .
C19A H19F 0.9600 .
C19A C18A 1.503(19) .
C18A H18C 0.9700 .
C18A H18D 0.9700 .
C18A C17A 1.41(2) .
C37A H37C 0.9700 .
C37A H37D 0.9700 .
C37A C38A 1.518(8) .
C38A H38D 0.9600 .
C38A H38E 0.9600 .
C38A H38F 0.9600 .

loop_
_geom_hbond_atom_site_label_D
_geom_hbond_atom_site_label_H
_geom_hbond_atom_site_label_A
_geom_hbond_distance_DH
_geom_hbond_distance_HA
_geom_hbond_distance_DA
_geom_hbond_angle_DHA
_geom_hbond_site_symmetry_A
_geom_hbond_publ_flag
O3 H3A N4 0.850(10) 1.987(10) 2.831(3) 171(3) 2_666 yes
O3 H3B N3 0.849(10) 2.115(11) 2.960(3) 173(4) . yes
O3 H3B N4 0.849(10) 2.67(2) 3.385(4) 142(3) . yes

loop_
_geom_torsion_atom_site_label_1
_geom_torsion_atom_site_label_2
_geom_torsion_atom_site_label_3
_geom_torsion_atom_site_label_4
_geom_torsion
_geom_torsion_site_symmetry_1
_geom_torsion_site_symmetry_2
_geom_torsion_site_symmetry_3
_geom_torsion_site_symmetry_4
C1 C2 C3 C4 0.2(4) . . . .
C2 C1 C6 C5 0.8(4) . . . .
C2 C3 C4 C5 1.3(3) . . . .
C2 C3 C4 C7 -177.0(2) . . . .
C3 C4 C5 C6 -1.8(3) . . . .
C3 C4 C7 C8 -177.00(18) . . . .
C3 C4 C7 O1 2.5(3) . . . .
C4 C5 C6 C1 0.8(4) . . . .
C4 C7 C8 C9 -146.54(17) . . . .
C4 C7 C8 S1 91.13(18) . . . .
C5 C4 C7 C8 4.8(3) . . . .
C5 C4 C7 O1 -175.7(2) . . . .
C6 C1 C2 C3 -1.3(4) . . . .
C7 C4 C5 C6 176.4(2) . . . .
C7 C8 C9 C11 62.0(2) . . . .
C7 C8 C9 N1 -178.83(16) . . . .
C7 C8 S1 C10 154.99(13) . . . .
C8 C9 C11 C12 -119.4(2) . . . .
C8 C9 C11 C16 63.7(2) . . . .
C8 C9 N1 N2 59.2(2) . . . .
C9 C8 S1 C10 33.69(16) . . . .
C9 C11 C12 C13 -176.59(19) . . . .
C9 C11 C16 C15 176.5(2) . . . .
C9 N1 N2 C10 -34.8(3) . . . .
C9 N1 N2 C17 158.2(3) . . . .
C9 N1 N2 C17A 139.0(9) . . . .
C10 N2 C17A N4 -18.0(12) . . . .
C10 N2 C17A C18A 176.3(15) . . . .
C10 N3 N4 C17 3.4(4) . . . .
C10 N3 N4 C17A -13.0(8) . . . .
C11 C9 N1 N2 -179.32(16) . . . .
C11 C12 C13 C14 0.0(4) . . . .
C12 C11 C16 C15 -0.5(3) . . . .
C12 C13 C14 C15 -0.3(4) . . . .
C13 C14 C15 C16 0.3(4) . . . .
C14 C15 C16 C11 0.1(4) . . . .
C16 C11 C12 C13 0.4(3) . . . .
C18 C17 N2 C10 178.5(4) . . . .
C18 C17 N2 N1 -11.9(6) . . . .
C18 C17 N4 N3 -178.1(4) . . . .
C20 C21 C22 C23 -1.3(5) . . . .
C21 C20 C25 C24 0.2(5) . . . .
C21 C22 C23 C24 0.5(4) . . . .
C21 C22 C23 C26 -179.1(3) . . . .
C22 C23 C24 C25 0.7(4) . . . .
C22 C23 C26 C27 168.3(2) . . . .
C22 C23 C26 O2 -10.1(3) . . . .
C23 C24 C25 C20 -1.0(5) . . . .
C23 C26 C27 C29 138.7(2) . . . .
C23 C26 C27 S2 -100.6(2) . . . .
C24 C23 C26 C27 -11.2(3) . . . .
C24 C23 C26 O2 170.4(2) . . . .
C25 C20 C21 C22 0.9(6) . . . .
C26 C23 C24 C25 -179.8(2) . . . .
C26 C27 C29 C30 -58.6(2) . . . .
C26 C27 C29 N5 -179.84(17) . . . .
C26 C27 S2 C28 -155.04(16) . . . .
C27 C29 C30 C31 126.3(2) . . . .
C27 C29 C30 C35 -55.0(3) . . . .
C27 C29 N5 N6 -58.5(2) . . . .
C28 N6 C36A C37 -166(2) . . . .
C28 N6 C36A N8 1.8(19) . . . .
C28 N7 N8 C36 0(3) . . . .
C28 N7 N8 C36A 1.6(13) . . . .
C29 C27 S2 C28 -34.57(18) . . . .
C29 C30 C31 C32 179.1(2) . . . .
C29 C30 C35 C34 -178.7(2) . . . .
C29 N5 N6 C28 28.6(3) . . . .
C29 N5 N6 C36 -151(4) . . . .
C29 N5 N6 C36A -150.2(14) . . . .
C30 C29 N5 N6 178.06(17) . . . .
C30 C31 C32 C33 -0.5(4) . . . .
C31 C30 C35 C34 0.1(3) . . . .
C31 C32 C33 C34 0.4(4) . . . .
C32 C33 C34 C35 0.0(4) . . . .
C33 C34 C35 C30 -0.3(4) . . . .
C35 C30 C31 C32 0.3(3) . . . .
C38 C37 C36A N6 -89(3) . . . .
C38 C37 C36A N8 106(3) . . . .
N1 C9 C11 C12 118.2(2) . . . .
N1 C9 C11 C16 -58.7(2) . . . .
N1 N2 C17A N4 167.2(5) . . . .
N1 N2 C17A C18A 2(2) . . . .
N2 C10 N3 N4 0.6(3) . . . .
N2 C10 S1 C8 -10.2(2) . . . .
N2 C17 C18 C19 -81.1(6) . . . .
N2 C17 N4 N3 -6.2(5) . . . .
N3 C10 N2 C17 -4.0(3) . . . .
N3 C10 N2 N1 -173.3(2) . . . .
N3 C10 N2 C17A 12.7(9) . . . .
N3 C10 S1 C8 175.5(2) . . . .
N3 N4 C17A N2 18.2(12) . . . .
N3 N4 C17A C18A -177.3(17) . . . .
N4 C17 C18 C19 90.1(6) . . . .
N4 C17 N2 C10 6.4(5) . . . .
N4 C17 N2 N1 176.0(3) . . . .
N5 C29 C30 C31 -109.3(2) . . . .
N5 C29 C30 C35 69.4(3) . . . .
N5 N6 C36A C37 13(3) . . . .
N5 N6 C36A N8 -179.2(8) . . . .
N6 C28 N7 N8 -0.4(3) . . . .
N6 C28 S2 C27 7.9(2) . . . .
N6 C36 N8 N7 0(5) . . . .
N6 C36 C37A C38A -74(5) . . . .
N7 C28 N6 C36 0(3) . . . .
N7 C28 N6 N5 -179.8(2) . . . .
N7 C28 N6 C36A -0.8(12) . . . .
N7 C28 S2 C27 -178.1(2) . . . .
N7 N8 C36A C37 164(2) . . . .
N7 N8 C36A N6 -2(2) . . . .
N8 C36 N6 C28 0(5) . . . .
N8 C36 N6 N5 -180(2) . . . .
N8 C36 C37A C38A 101(5) . . . .
O1 C7 C8 C9 34.0(3) . . . .
O1 C7 C8 S1 -88.4(2) . . . .
O2 C26 C27 C29 -42.8(3) . . . .
O2 C26 C27 S2 77.8(2) . . . .
S1 C8 C9 C11 178.92(14) . . . .
S1 C8 C9 N1 -61.9(2) . . . .
S1 C10 N2 C17 -179.0(3) . . . .
S1 C10 N2 N1 11.7(3) . . . .
S1 C10 N2 C17A -162.3(8) . . . .
S1 C10 N3 N4 175.54(19) . . . .
S2 C27 C29 C30 -174.75(15) . . . .
S2 C27 C29 N5 64.0(2) . . . .
S2 C28 N6 C36 175(3) . . . .
S2 C28 N6 N5 -5.0(3) . . . .
S2 C28 N6 C36A 174.0(12) . . . .
S2 C28 N7 N8 -175.21(18) . . . .
C19A C18A C17A N2 -148.4(18) . . . .
C19A C18A C17A N4 52(2) . . . .
C37A C36 N6 C28 175(4) . . . .
C37A C36 N6 N5 -5(7) . . . .
C37A C36 N8 N7 -176(4) . . . .
